data_4071020
loop_
_publ_author_name
'Mothes, Emmanuelle'
'Sentets, Stephane'
'Luquin, Maria Asuncion'
'Mathieu, Ren\'e'
'Lugan, No\"el'
'Lavigne, Guy'

_publ_section_title
;
 New Insight into the Reactivity of Pyridine-Functionalized Phosphine
 Complexes of Ruthenium(II) with Respect to Olefin Metathesis and Transfer
 Hydrogenation
;
_journal_issue 6
_journal_name_full Organometallics
_journal_page_first 1193
_journal_paper_doi 10.1021/om7012106
_journal_volume 27
_journal_year 2008
_chemical_compound_source 'synthesis as described'
_chemical_formula_moiety 'C38 H36 Cl2 N2 P2 Ru, C H2 Cl2 '
_chemical_formula_sum 'C39 H38 Cl4 N2 P2 Ru'
_chemical_formula_weight 839.52
_chemical_name_systematic
;
 ?
;
_space_group_IT_number 2
_symmetry_cell_setting triclinic
_symmetry_space_group_name_Hall '-P 1'
_symmetry_space_group_name_H-M 'P -1'
_atom_sites_solution_hydrogens geom
_atom_sites_solution_primary direct
_atom_sites_solution_secondary difmap
_audit_creation_date 2006-09-25T16:49:22-00:00
_audit_creation_method 'WinGX routine CIF_UPDATE'
_cell_angle_alpha 78.390(19)
_cell_angle_beta 80.520(15)
_cell_angle_gamma 86.84(2)
_cell_formula_units_Z 2
_cell_length_a 11.6100(15)
_cell_length_b 12.953(3)
_cell_length_c 13.1890(15)
_cell_measurement_reflns_used 8000
_cell_measurement_temperature 180(2)
_cell_measurement_theta_max 26.12
_cell_measurement_theta_min 2.42
_cell_measurement_wavelength 0.71073
_cell_volume 1915.8(6)
_computing_structure_refinement 'SHELXL-97 (Sheldrick, 1997)'
_diffrn_ambient_temperature 180(2)
_diffrn_measured_fraction_theta_full 0.919
_diffrn_measured_fraction_theta_max 0.919
_diffrn_measurement_device_type 'Stoe IPDS'
_diffrn_measurement_method 'phi scan'
_diffrn_radiation_monochromator graphite
_diffrn_radiation_probe x-ray
_diffrn_radiation_type MoK\a
_diffrn_radiation_wavelength 0.71073
_diffrn_reflns_av_R_equivalents 0.0634
_diffrn_reflns_av_unetI/netI 0.0458
_diffrn_reflns_limit_h_max 13
_diffrn_reflns_limit_h_min -12
_diffrn_reflns_limit_k_max 16
_diffrn_reflns_limit_k_min -15
_diffrn_reflns_limit_l_max 16
_diffrn_reflns_limit_l_min 0
_diffrn_reflns_number 20590
_diffrn_reflns_theta_full 26.12
_diffrn_reflns_theta_max 26.12
_diffrn_reflns_theta_min 2.42
_diffrn_standards_decay_% 0
_diffrn_standards_interval_count 0
_diffrn_standards_number 0
_exptl_absorpt_coefficient_mu 0.802
_exptl_absorpt_correction_T_max 0.8522
_exptl_absorpt_correction_T_min 0.6697
_exptl_absorpt_correction_type refdelf
_exptl_absorpt_process_details
;
        Parkin S,Moezzi B & Hope H, (1995) J. Appl. Cryst. 28, 53-56
        Cubic fit to sin(theta)/lambda - 24 parameters
;
_exptl_crystal_colour yellow
_exptl_crystal_density_diffrn 1.455
_exptl_crystal_density_method 'not measured'
_exptl_crystal_description block
_exptl_crystal_F_000 856
_exptl_crystal_size_max 0.45
_exptl_crystal_size_mid 0.35
_exptl_crystal_size_min 0.20
_refine_diff_density_max 0.801
_refine_diff_density_min -0.787
_refine_diff_density_rms 0.090
_refine_ls_extinction_method none
_refine_ls_goodness_of_fit_ref 1.028
_refine_ls_hydrogen_treatment riding
_refine_ls_matrix_type full
_refine_ls_number_parameters 435
_refine_ls_number_reflns 7004
_refine_ls_number_restraints 0
_refine_ls_restrained_S_all 1.028
_refine_ls_R_factor_all 0.0481
_refine_ls_R_factor_gt 0.0413
_refine_ls_shift/su_max 0.001
_refine_ls_shift/su_mean 0
_refine_ls_structure_factor_coef Fsqd
_refine_ls_weighting_details 'calc w=1/[\s^2^(Fo^2^)+(0.0785P)^2^+0.5201P] where P=(Fo^2^+2Fc^2^)/3'
_refine_ls_weighting_scheme calc
_refine_ls_wR_factor_gt 0.1106
_refine_ls_wR_factor_ref 0.1152
_reflns_number_gt 6001
_reflns_number_total 7004
_reflns_threshold_expression >2sigma(I)
_cod_data_source_file om7012106-file004.cif
_cod_data_source_block complex_31a
_cod_original_formula_sum 'C39 H38 Cl4 N2 P2 Ru '
_cod_database_code 4071020

loop_
_symmetry_equiv_pos_as_xyz
'x, y, z'
'-x, -y, -z'

loop_
_atom_site_label
_atom_site_type_symbol
_atom_site_fract_x
_atom_site_fract_y
_atom_site_fract_z
_atom_site_U_iso_or_equiv
_atom_site_adp_type
_atom_site_occupancy
_atom_site_symmetry_multiplicity
_atom_site_calc_flag
_atom_site_refinement_flags
C1 C 0.7337(4) 0.3452(3) 0.2906(3) 0.0450(8) Uani 1 1 d .
H1A H 0.7213 0.3245 0.2273 0.068 Uiso 1 1 calc R
H1B H 0.7385 0.2836 0.3442 0.068 Uiso 1 1 calc R
H1C H 0.8053 0.3829 0.2776 0.068 Uiso 1 1 calc R
C2 C 0.5487(3) 0.6962(3) 0.2861(2) 0.0353(7) Uani 1 1 d .
H2A H 0.5617 0.7290 0.3431 0.042 Uiso 1 1 calc R
H2B H 0.4749 0.7231 0.2649 0.042 Uiso 1 1 calc R
C3 C 0.8383(3) 0.4350(3) 0.4667(2) 0.0382(7) Uani 1 1 d .
H3A H 0.7800 0.4821 0.4378 0.057 Uiso 1 1 calc R
H3B H 0.8562 0.4565 0.5278 0.057 Uiso 1 1 calc R
H3C H 0.8093 0.3646 0.4858 0.057 Uiso 1 1 calc R
C4 C 1.0616(3) 0.5764(2) 0.1198(2) 0.0291(6) Uani 1 1 d .
H4A H 1.0348 0.5407 0.0703 0.035 Uiso 1 1 calc R
H4B H 1.1419 0.5966 0.0934 0.035 Uiso 1 1 calc R
C12 C 0.5437(3) 0.5795(3) 0.3225(2) 0.0348(7) Uani 1 1 d .
C13 C 0.4399(3) 0.5337(3) 0.3741(3) 0.0439(8) Uani 1 1 d .
H13 H 0.3737 0.5759 0.3866 0.053 Uiso 1 1 calc R
C14 C 0.4340(4) 0.4273(3) 0.4067(3) 0.0512(10) Uani 1 1 d .
H14 H 0.3661 0.3961 0.4455 0.061 Uiso 1 1 calc R
C15 C 0.5322(4) 0.3671(3) 0.3804(3) 0.0476(9) Uani 1 1 d .
H15 H 0.5298 0.2940 0.3995 0.057 Uiso 1 1 calc R
C16 C 0.6344(3) 0.4146(2) 0.3256(2) 0.0369(7) Uani 1 1 d .
C21 C 0.6713(3) 0.8723(2) 0.1634(2) 0.0294(6) Uani 1 1 d .
C22 C 0.5836(3) 0.9362(3) 0.1221(3) 0.0436(8) Uani 1 1 d .
H22 H 0.5273 0.9066 0.0947 0.052 Uiso 1 1 calc R
C23 C 0.5790(4) 1.0443(3) 0.1211(3) 0.0518(9) Uani 1 1 d .
H23 H 0.5192 1.0863 0.0944 0.062 Uiso 1 1 calc R
C24 C 0.6639(4) 1.0886(3) 0.1603(3) 0.0472(9) Uani 1 1 d .
H24 H 0.6614 1.1606 0.1598 0.057 Uiso 1 1 calc R
C25 C 0.7521(3) 1.0258(3) 0.1999(3) 0.0438(8) Uani 1 1 d .
H25 H 0.8098 1.0558 0.2252 0.053 Uiso 1 1 calc R
C26 C 0.7553(3) 0.9184(2) 0.2023(2) 0.0366(7) Uani 1 1 d .
H26 H 0.8145 0.8766 0.2304 0.044 Uiso 1 1 calc R
C31 C 0.6056(3) 0.7153(2) 0.0598(2) 0.0349(7) Uani 1 1 d .
C32 C 0.5068(4) 0.6571(3) 0.0675(3) 0.0453(8) Uani 1 1 d .
H32 H 0.4646 0.6305 0.1330 0.054 Uiso 1 1 calc R
C33 C 0.4706(4) 0.6383(3) -0.0224(4) 0.0587(12) Uani 1 1 d .
H33 H 0.4040 0.5994 -0.0167 0.070 Uiso 1 1 calc R
C34 C 0.5320(5) 0.6765(3) -0.1192(3) 0.0613(13) Uani 1 1 d .
H34 H 0.5077 0.6631 -0.1790 0.074 Uiso 1 1 calc R
C35 C 0.6302(4) 0.7349(4) -0.1277(3) 0.0574(11) Uani 1 1 d .
H35 H 0.6713 0.7618 -0.1936 0.069 Uiso 1 1 calc R
C36 C 0.6679(3) 0.7538(3) -0.0389(2) 0.0429(8) Uani 1 1 d .
H36 H 0.7349 0.7923 -0.0453 0.051 Uiso 1 1 calc R
C42 C 1.0544(3) 0.5044(2) 0.2250(2) 0.0296(6) Uani 1 1 d .
C43 C 1.1507(3) 0.4427(2) 0.2496(3) 0.0375(7) Uani 1 1 d .
H43 H 1.2196 0.4463 0.2018 0.045 Uiso 1 1 calc R
C44 C 1.1435(3) 0.3756(3) 0.3459(3) 0.0436(8) Uani 1 1 d .
H44 H 1.2066 0.3323 0.3638 0.052 Uiso 1 1 calc R
C45 C 1.0414(3) 0.3745(3) 0.4143(3) 0.0405(8) Uani 1 1 d .
H45 H 1.0354 0.3308 0.4801 0.049 Uiso 1 1 calc R
C46 C 0.9464(3) 0.4379(2) 0.3871(2) 0.0327(7) Uani 1 1 d .
C51 C 1.0732(3) 0.7691(2) 0.1810(2) 0.0305(6) Uani 1 1 d .
C52 C 1.1775(3) 0.7988(3) 0.1163(3) 0.0447(8) Uani 1 1 d .
H52 H 1.1905 0.7860 0.0484 0.054 Uiso 1 1 calc R
C53 C 1.2626(4) 0.8470(3) 0.1511(3) 0.0556(10) Uani 1 1 d .
H53 H 1.3323 0.8663 0.1069 0.067 Uiso 1 1 calc R
C54 C 1.2439(4) 0.8666(3) 0.2518(3) 0.0511(9) Uani 1 1 d .
H54 H 1.3010 0.8988 0.2757 0.061 Uiso 1 1 calc R
C55 C 1.1405(4) 0.8382(3) 0.3163(3) 0.0480(9) Uani 1 1 d .
H55 H 1.1276 0.8519 0.3839 0.058 Uiso 1 1 calc R
C56 C 1.0552(3) 0.7893(3) 0.2816(2) 0.0379(7) Uani 1 1 d .
H56 H 0.9857 0.7701 0.3261 0.045 Uiso 1 1 calc R
C61 C 0.9713(3) 0.7658(2) 0.0003(2) 0.0269(6) Uani 1 1 d .
C62 C 0.9927(3) 0.7165(2) -0.0855(2) 0.0341(7) Uani 1 1 d .
H62 H 1.0126 0.6450 -0.0759 0.041 Uiso 1 1 calc R
C63 C 0.9846(3) 0.7732(3) -0.1858(2) 0.0400(8) Uani 1 1 d .
H63 H 0.9991 0.7394 -0.2427 0.048 Uiso 1 1 calc R
C64 C 0.9552(3) 0.8791(3) -0.2010(2) 0.0425(8) Uani 1 1 d .
H64 H 0.9478 0.9165 -0.2677 0.051 Uiso 1 1 calc R
C65 C 0.9368(4) 0.9296(3) -0.1164(3) 0.0440(8) Uani 1 1 d .
H65 H 0.9191 1.0015 -0.1266 0.053 Uiso 1 1 calc R
C66 C 0.9446(3) 0.8731(2) -0.0167(2) 0.0364(7) Uani 1 1 d .
H66 H 0.9318 0.9076 0.0397 0.044 Uiso 1 1 calc R
Cl1 Cl 0.80421(7) 0.52797(5) 0.08360(5) 0.03149(17) Uani 1 1 d .
Cl2 Cl 0.78751(7) 0.69054(5) 0.38492(5) 0.03053(17) Uani 1 1 d .
N1 N 0.6428(2) 0.5214(2) 0.30142(18) 0.0317(5) Uani 1 1 d .
N2 N 0.9511(2) 0.50234(17) 0.29088(17) 0.0275(5) Uani 1 1 d .
P1 P 0.66752(7) 0.72931(6) 0.17504(5) 0.02676(17) Uani 1 1 d .
P2 P 0.96983(7) 0.69320(5) 0.13445(5) 0.02440(16) Uani 1 1 d .
Ru1 Ru 0.80606(2) 0.614797(15) 0.227985(15) 0.02362(10) Uani 1 1 d .
Cl3 Cl 0.6071(3) 0.9124(2) 0.59981(16) 0.1547(10) Uani 1 1 d .
Cl4 Cl 0.8320(4) 0.9766(4) 0.4824(3) 0.256(2) Uani 1 1 d .
C100 C 0.6955(9) 0.9313(6) 0.4802(5) 0.123(3) Uani 1 1 d .
H10A H 0.6575 0.9816 0.4305 0.148 Uiso 1 1 calc R
H10B H 0.7048 0.8651 0.4557 0.148 Uiso 1 1 calc R

loop_
_atom_site_aniso_label
_atom_site_aniso_U_11
_atom_site_aniso_U_22
_atom_site_aniso_U_33
_atom_site_aniso_U_23
_atom_site_aniso_U_13
_atom_site_aniso_U_12
C1 0.056(3) 0.0324(16) 0.0473(18) -0.0045(13) -0.0110(16) -0.0092(15)
C2 0.0225(18) 0.0469(18) 0.0375(15) -0.0131(13) -0.0016(12) -0.0002(13)
C3 0.045(2) 0.0363(16) 0.0313(14) -0.0012(12) -0.0072(13) -0.0015(14)
C4 0.0266(17) 0.0283(13) 0.0320(13) -0.0081(11) -0.0023(11) 0.0027(11)
C12 0.0245(19) 0.0524(18) 0.0286(13) -0.0087(12) -0.0039(11) -0.0079(13)
C13 0.028(2) 0.065(2) 0.0387(16) -0.0108(15) -0.0025(13) -0.0125(15)
C14 0.042(3) 0.076(3) 0.0353(16) -0.0081(16) 0.0020(14) -0.029(2)
C15 0.059(3) 0.0480(19) 0.0376(16) -0.0013(14) -0.0114(16) -0.0276(18)
C16 0.041(2) 0.0412(17) 0.0307(14) -0.0062(12) -0.0100(13) -0.0138(14)
C21 0.0266(18) 0.0322(14) 0.0293(13) -0.0071(11) -0.0043(11) 0.0041(11)
C22 0.037(2) 0.0410(17) 0.058(2) -0.0134(15) -0.0188(16) 0.0059(14)
C23 0.052(3) 0.0395(18) 0.065(2) -0.0099(16) -0.0206(18) 0.0201(16)
C24 0.062(3) 0.0289(16) 0.0525(19) -0.0115(13) -0.0121(17) 0.0083(15)
C25 0.044(2) 0.0384(17) 0.0529(19) -0.0140(14) -0.0128(15) -0.0032(14)
C26 0.037(2) 0.0362(16) 0.0408(16) -0.0117(12) -0.0131(13) 0.0043(13)
C31 0.033(2) 0.0393(16) 0.0370(15) -0.0138(12) -0.0155(13) 0.0102(13)
C32 0.047(2) 0.0424(18) 0.0512(19) -0.0096(14) -0.0213(16) -0.0025(15)
C33 0.067(3) 0.049(2) 0.076(3) -0.0247(19) -0.047(2) 0.0079(19)
C34 0.077(4) 0.062(2) 0.063(2) -0.034(2) -0.048(2) 0.030(2)
C35 0.061(3) 0.077(3) 0.0378(17) -0.0205(17) -0.0195(17) 0.036(2)
C36 0.035(2) 0.058(2) 0.0387(16) -0.0130(14) -0.0133(14) 0.0129(15)
C42 0.0320(18) 0.0261(13) 0.0334(14) -0.0101(11) -0.0087(12) 0.0026(11)
C43 0.031(2) 0.0396(17) 0.0442(16) -0.0107(13) -0.0121(13) 0.0052(13)
C44 0.039(2) 0.0430(18) 0.0532(19) -0.0083(14) -0.0235(16) 0.0097(14)
C45 0.048(2) 0.0377(16) 0.0380(16) -0.0015(12) -0.0211(15) 0.0024(14)
C46 0.040(2) 0.0292(14) 0.0321(14) -0.0049(11) -0.0141(12) -0.0034(12)
C51 0.0273(18) 0.0263(13) 0.0388(15) -0.0054(11) -0.0095(12) -0.0003(11)
C52 0.034(2) 0.053(2) 0.0491(18) -0.0185(15) 0.0006(14) -0.0070(15)
C53 0.029(2) 0.067(3) 0.074(3) -0.021(2) -0.0051(17) -0.0141(18)
C54 0.037(2) 0.050(2) 0.073(2) -0.0128(18) -0.0266(18) -0.0093(16)
C55 0.055(3) 0.047(2) 0.0472(19) -0.0075(15) -0.0217(17) -0.0106(17)
C56 0.040(2) 0.0396(16) 0.0345(15) -0.0026(12) -0.0094(13) -0.0092(14)
C61 0.0238(17) 0.0279(13) 0.0285(13) -0.0029(10) -0.0051(10) -0.0045(11)
C62 0.040(2) 0.0297(14) 0.0337(14) -0.0090(11) -0.0058(13) -0.0005(12)
C63 0.047(2) 0.0423(17) 0.0313(15) -0.0075(12) -0.0071(13) -0.0061(15)
C64 0.051(2) 0.0406(17) 0.0345(15) 0.0012(13) -0.0103(14) -0.0074(15)
C65 0.058(3) 0.0323(16) 0.0403(16) -0.0023(13) -0.0097(15) -0.0008(15)
C66 0.042(2) 0.0301(15) 0.0359(15) -0.0045(12) -0.0057(13) -0.0002(13)
Cl1 0.0341(5) 0.0320(3) 0.0311(3) -0.0120(3) -0.0061(3) 0.0006(3)
Cl2 0.0312(4) 0.0357(4) 0.0261(3) -0.0085(3) -0.0053(3) -0.0007(3)
N1 0.0308(16) 0.0367(13) 0.0286(11) -0.0055(9) -0.0059(10) -0.0083(11)
N2 0.0309(16) 0.0251(11) 0.0287(11) -0.0064(9) -0.0095(10) 0.0009(9)
P1 0.0237(4) 0.0298(4) 0.0282(3) -0.0074(3) -0.0067(3) 0.0016(3)
P2 0.0233(4) 0.0237(3) 0.0263(3) -0.0051(2) -0.0039(3) 0.0000(3)
Ru1 0.02316(16) 0.02430(13) 0.02369(13) -0.00487(8) -0.00429(9) -0.00062(9)
Cl3 0.231(3) 0.1373(17) 0.0878(11) -0.0140(11) 0.0029(15) -0.0447(19)
Cl4 0.267(5) 0.381(6) 0.161(3) -0.139(3) 0.010(3) -0.161(4)
C100 0.197(9) 0.089(4) 0.092(4) -0.039(3) -0.020(5) -0.017(5)

loop_
_atom_type_symbol
_atom_type_description
_atom_type_scat_dispersion_real
_atom_type_scat_dispersion_imag
_atom_type_scat_source
C C 0.0033 0.0016 'International Tables Vol C Tables 4.2.6.8 and 6.1.1.4'
H H 0 0 'International Tables Vol C Tables 4.2.6.8 and 6.1.1.4'
Cl Cl 0.1484 0.1585 'International Tables Vol C Tables 4.2.6.8 and 6.1.1.4'
N N 0.0061 0.0033 'International Tables Vol C Tables 4.2.6.8 and 6.1.1.4'
P P 0.1023 0.0942 'International Tables Vol C Tables 4.2.6.8 and 6.1.1.4'
Ru Ru -1.2594 0.8363 'International Tables Vol C Tables 4.2.6.8 and 6.1.1.4'

loop_
_geom_angle_atom_site_label_1
_geom_angle_atom_site_label_2
_geom_angle_atom_site_label_3
_geom_angle
C16 C1 H1A 109.5
C16 C1 H1B 109.5
H1A C1 H1B 109.5
C16 C1 H1C 109.5
H1A C1 H1C 109.5
H1B C1 H1C 109.5
C12 C2 P1 110.0(2)
C12 C2 H2A 109.7
P1 C2 H2A 109.7
C12 C2 H2B 109.7
P1 C2 H2B 109.7
H2A C2 H2B 108.2
C46 C3 H3A 109.5
C46 C3 H3B 109.5
H3A C3 H3B 109.5
C46 C3 H3C 109.5
H3A C3 H3C 109.5
H3B C3 H3C 109.5
C42 C4 P2 108.40(19)
C42 C4 H4A 110.0
P2 C4 H4A 110.0
C42 C4 H4B 110.0
P2 C4 H4B 110.0
H4A C4 H4B 108.4
N1 C12 C13 122.2(3)
N1 C12 C2 117.9(3)
C13 C12 C2 119.9(3)
C14 C13 C12 120.4(4)
C14 C13 H13 119.8
C12 C13 H13 119.8
C13 C14 C15 117.9(3)
C13 C14 H14 121.1
C15 C14 H14 121.1
C14 C15 C16 120.6(3)
C14 C15 H15 119.7
C16 C15 H15 119.7
N1 C16 C15 121.2(3)
N1 C16 C1 120.8(3)
C15 C16 C1 118.0(3)
C26 C21 C22 118.6(3)
C26 C21 P1 121.5(2)
C22 C21 P1 119.8(2)
C21 C22 C23 120.7(3)
C21 C22 H22 119.7
C23 C22 H22 119.7
C24 C23 C22 119.7(3)
C24 C23 H23 120.2
C22 C23 H23 120.2
C25 C24 C23 119.8(3)
C25 C24 H24 120.1
C23 C24 H24 120.1
C24 C25 C26 120.4(3)
C24 C25 H25 119.8
C26 C25 H25 119.8
C25 C26 C21 120.8(3)
C25 C26 H26 119.6
C21 C26 H26 119.6
C32 C31 C36 119.0(3)
C32 C31 P1 122.2(3)
C36 C31 P1 118.3(3)
C31 C32 C33 120.2(4)
C31 C32 H32 119.9
C33 C32 H32 119.9
C34 C33 C32 120.5(4)
C34 C33 H33 119.7
C32 C33 H33 119.7
C33 C34 C35 119.7(3)
C33 C34 H34 120.1
C35 C34 H34 120.1
C34 C35 C36 120.5(4)
C34 C35 H35 119.7
C36 C35 H35 119.7
C35 C36 C31 120.0(4)
C35 C36 H36 120.0
C31 C36 H36 120.0
N2 C42 C43 123.4(3)
N2 C42 C4 117.4(3)
C43 C42 C4 119.3(3)
C44 C43 C42 119.2(3)
C44 C43 H43 120.4
C42 C43 H43 120.4
C45 C44 C43 118.3(3)
C45 C44 H44 120.9
C43 C44 H44 120.9
C44 C45 C46 121.0(3)
C44 C45 H45 119.5
C46 C45 H45 119.5
N2 C46 C45 121.4(3)
N2 C46 C3 120.4(3)
C45 C46 C3 118.2(3)
C56 C51 C52 118.6(3)
C56 C51 P2 122.3(2)
C52 C51 P2 118.8(2)
C53 C52 C51 121.1(3)
C53 C52 H52 119.5
C51 C52 H52 119.5
C54 C53 C52 119.8(4)
C54 C53 H53 120.1
C52 C53 H53 120.1
C55 C54 C53 119.6(3)
C55 C54 H54 120.2
C53 C54 H54 120.2
C54 C55 C56 120.6(3)
C54 C55 H55 119.7
C56 C55 H55 119.7
C51 C56 C55 120.3(3)
C51 C56 H56 119.9
C55 C56 H56 119.9
C62 C61 C66 118.5(3)
C62 C61 P2 122.3(2)
C66 C61 P2 119.1(2)
C61 C62 C63 120.6(3)
C61 C62 H62 119.7
C63 C62 H62 119.7
C64 C63 C62 120.2(3)
C64 C63 H63 119.9
C62 C63 H63 119.9
C63 C64 C65 119.7(3)
C63 C64 H64 120.1
C65 C64 H64 120.1
C64 C65 C66 120.0(3)
C64 C65 H65 120.0
C66 C65 H65 120.0
C65 C66 C61 120.9(3)
C65 C66 H66 119.5
C61 C66 H66 119.5
C16 N1 C12 117.3(3)
C16 N1 Ru1 126.9(2)
C12 N1 Ru1 115.79(19)
C42 N2 C46 116.7(3)
C42 N2 Ru1 115.41(17)
C46 N2 Ru1 127.8(2)
C31 P1 C21 103.19(14)
C31 P1 C2 105.10(15)
C21 P1 C2 100.57(14)
C31 P1 Ru1 118.78(10)
C21 P1 Ru1 125.23(11)
C2 P1 Ru1 100.60(11)
C4 P2 C61 104.17(13)
C4 P2 C51 98.96(14)
C61 P2 C51 101.29(13)
C4 P2 Ru1 99.61(10)
C61 P2 Ru1 120.87(10)
C51 P2 Ru1 127.29(10)
P1 Ru1 P2 101.78(3)
P1 Ru1 N1 79.19(7)
P2 Ru1 N1 170.95(6)
P1 Ru1 N2 176.31(6)
P2 Ru1 N2 77.96(7)
N1 Ru1 N2 101.65(9)
P1 Ru1 Cl1 91.17(3)
P2 Ru1 Cl1 86.35(3)
N1 Ru1 Cl1 84.63(6)
N2 Ru1 Cl1 92.48(6)
P1 Ru1 Cl2 87.80(3)
P2 Ru1 Cl2 100.51(3)
N1 Ru1 Cl2 88.51(6)
N2 Ru1 Cl2 88.63(6)
Cl1 Ru1 Cl2 173.13(3)
Cl3 C100 Cl4 113.7(4)
Cl3 C100 H10A 108.8
Cl4 C100 H10A 108.8
Cl3 C100 H10B 108.8
Cl4 C100 H10B 108.8
H10A C100 H10B 107.7

loop_
_geom_bond_atom_site_label_1
_geom_bond_atom_site_label_2
_geom_bond_distance
C1 C16 1.493(5)
C1 H1A 0.9600
C1 H1B 0.9600
C1 H1C 0.9600
C2 C12 1.492(5)
C2 P1 1.839(3)
C2 H2A 0.9700
C2 H2B 0.9700
C3 C46 1.495(5)
C3 H3A 0.9600
C3 H3B 0.9600
C3 H3C 0.9600
C4 C42 1.501(4)
C4 P2 1.826(3)
C4 H4A 0.9700
C4 H4B 0.9700
C12 N1 1.362(4)
C12 C13 1.383(5)
C13 C14 1.361(6)
C13 H13 0.9300
C14 C15 1.381(6)
C14 H14 0.9300
C15 C16 1.389(5)
C15 H15 0.9300
C16 N1 1.360(4)
C21 C26 1.387(4)
C21 C22 1.389(4)
C21 P1 1.830(3)
C22 C23 1.396(5)
C22 H22 0.9300
C23 C24 1.385(6)
C23 H23 0.9300
C24 C25 1.377(5)
C24 H24 0.9300
C25 C26 1.384(5)
C25 H25 0.9300
C26 H26 0.9300
C31 C32 1.385(5)
C31 C36 1.391(5)
C31 P1 1.829(3)
C32 C33 1.391(5)
C32 H32 0.9300
C33 C34 1.366(7)
C33 H33 0.9300
C34 C35 1.379(7)
C34 H34 0.9300
C35 C36 1.386(5)
C35 H35 0.9300
C36 H36 0.9300
C42 N2 1.358(4)
C42 C43 1.383(4)
C43 C44 1.380(5)
C43 H43 0.9300
C44 C45 1.365(5)
C44 H44 0.9300
C45 C46 1.390(5)
C45 H45 0.9300
C46 N2 1.366(4)
C51 C56 1.384(4)
C51 C52 1.386(5)
C51 P2 1.843(3)
C52 C53 1.383(5)
C52 H52 0.9300
C53 C54 1.381(6)
C53 H53 0.9300
C54 C55 1.374(6)
C54 H54 0.9300
C55 C56 1.389(5)
C55 H55 0.9300
C56 H56 0.9300
C61 C62 1.389(4)
C61 C66 1.389(4)
C61 P2 1.827(3)
C62 C63 1.393(4)
C62 H62 0.9300
C63 C64 1.379(5)
C63 H63 0.9300
C64 C65 1.384(5)
C64 H64 0.9300
C65 C66 1.385(4)
C65 H65 0.9300
C66 H66 0.9300
Cl1 Ru1 2.4020(8)
Cl2 Ru1 2.4373(7)
N1 Ru1 2.274(3)
N2 Ru1 2.313(2)
P1 Ru1 2.2282(9)
P2 Ru1 2.2593(9)
Cl3 C100 1.715(8)
Cl4 C100 1.727(10)
C100 H10A 0.9700
C100 H10B 0.9700
